data_7200265
loop_
_publ_author_name
'Ma, Lu-Fang'
'Wang, Li-Ya'
'Wang, Yao-Yu'
'Du, Miao'
'Wang, Jian-Ge'

_publ_section_title
;
 Synthesis, structures and properties of Mn(II) coordination frameworks
 based on R-isophthalate (R = --CH3 or --C(CH3)3) and various
 dipyridyl-type co-ligands
;
_journal_issue 1
_journal_name_full CrystEngComm
_journal_page_first 109
_journal_paper_doi 10.1039/b811725j
_journal_volume 11
_journal_year 2009
_chemical_formula_sum 'C24 H24 Mn N2 O4'
_chemical_formula_weight 459.39
_chemical_name_systematic
;
?
;
_space_group_IT_number 2
_symmetry_cell_setting triclinic
_symmetry_space_group_name_Hall '-P 1'
_symmetry_space_group_name_H-M 'P -1'
_atom_sites_solution_hydrogens geom
_atom_sites_solution_primary direct
_atom_sites_solution_secondary difmap
_audit_creation_method SHELXL-97
_cell_angle_alpha 73.4920(10)
_cell_angle_beta 71.7230(10)
_cell_angle_gamma 76.4970(10)
_cell_formula_units_Z 2
_cell_length_a 10.3090(12)
_cell_length_b 11.4973(14)
_cell_length_c 11.4980(14)
_cell_measurement_reflns_used 3058
_cell_measurement_temperature 291(2)
_cell_measurement_theta_max 24.43
_cell_measurement_theta_min 2.35
_cell_volume 1225.0(3)
_computing_cell_refinement 'Bruker SMART'
_computing_data_collection 'Bruker SMART'
_computing_data_reduction 'Bruker SAINT'
_computing_molecular_graphics 'Bruker SHELXTL'
_computing_publication_material 'Bruker SHELXTL'
_computing_structure_refinement 'SHELXL-97 (Sheldrick, 1997)'
_computing_structure_solution 'SHELXS-97 (Sheldrick, 1990)'
_diffrn_ambient_temperature 291(2)
_diffrn_measured_fraction_theta_full 0.972
_diffrn_measured_fraction_theta_max 0.972
_diffrn_measurement_device_type 'CCD area detector'
_diffrn_measurement_method 'phi and omega scans'
_diffrn_radiation_monochromator graphite
_diffrn_radiation_source 'fine-focus sealed tube'
_diffrn_radiation_type MoK\a
_diffrn_radiation_wavelength 0.71073
_diffrn_reflns_av_R_equivalents 0.0224
_diffrn_reflns_av_sigmaI/netI 0.0358
_diffrn_reflns_limit_h_max 12
_diffrn_reflns_limit_h_min -12
_diffrn_reflns_limit_k_max 13
_diffrn_reflns_limit_k_min -13
_diffrn_reflns_limit_l_max 13
_diffrn_reflns_limit_l_min -13
_diffrn_reflns_number 8939
_diffrn_reflns_theta_full 25.50
_diffrn_reflns_theta_max 25.50
_diffrn_reflns_theta_min 2.97
_exptl_absorpt_coefficient_mu 0.568
_exptl_absorpt_correction_T_max 0.8857
_exptl_absorpt_correction_T_min 0.8380
_exptl_absorpt_correction_type multi-scan
_exptl_absorpt_process_details SADABS
_exptl_crystal_colour yellow
_exptl_crystal_density_diffrn 1.245
_exptl_crystal_density_method 'not measured'
_exptl_crystal_description block
_exptl_crystal_F_000 478
_exptl_crystal_size_max 0.30
_exptl_crystal_size_mid 0.22
_exptl_crystal_size_min 0.22
_refine_diff_density_max 1.235
_refine_diff_density_min -0.290
_refine_diff_density_rms 0.076
_refine_ls_extinction_method none
_refine_ls_goodness_of_fit_ref 1.044
_refine_ls_hydrogen_treatment constr
_refine_ls_matrix_type full
_refine_ls_number_parameters 283
_refine_ls_number_reflns 4436
_refine_ls_number_restraints 18
_refine_ls_restrained_S_all 1.070
_refine_ls_R_factor_all 0.0640
_refine_ls_R_factor_gt 0.0519
_refine_ls_shift/su_max 0.000
_refine_ls_shift/su_mean 0.000
_refine_ls_structure_factor_coef Fsqd
_refine_ls_weighting_details 'calc w=1/[\s^2^(Fo^2^)+(0.0952P)^2^+0.3767P] where P=(Fo^2^+2Fc^2^)/3'
_refine_ls_weighting_scheme calc
_refine_ls_wR_factor_gt 0.1385
_refine_ls_wR_factor_ref 0.1525
_reflns_number_gt 3594
_reflns_number_total 4436
_reflns_threshold_expression >2sigma(I)
_cod_data_source_file b811725j.txt
_cod_data_source_block a
_cod_depositor_comments
;
The following automatic conversions were performed:
'_symmetry_cell_setting' value 'Triclinic' changed to 'triclinic'
according to '/home/saulius/struct/CIF-dictionaries/cif_core.dic'
dictionary named 'cif_core.dic' version 2.4.1 from
2010-06-29.

'_exptl_absorpt_correction_type' value 'MULTI-SCAN' changed
to 'multi-scan' according to
'/home/saulius/struct/CIF-dictionaries/cif_core.dic' dictionary named
'cif_core.dic' version 2.4.1 from
2010-06-29.

'_refine_ls_hydrogen_treatment' value 'CONSTR' changed to
'constr' according to '/home/saulius/struct/CIF-dictionaries/cif_core.dic'
dictionary named 'cif_core.dic' version 2.4.1 from 2010-06-29.

Automatic conversion script
Id: cif_fix_enum 1527 2010-12-29 10:47:43Z saulius 
;
_cod_original_sg_symbol_H-M P-1
_cod_database_code 7200265

loop_
_symmetry_equiv_pos_as_xyz
'x, y, z'
'-x, -y, -z'

loop_
_atom_site_label
_atom_site_type_symbol
_atom_site_fract_x
_atom_site_fract_y
_atom_site_fract_z
_atom_site_U_iso_or_equiv
_atom_site_adp_type
_atom_site_occupancy
_atom_site_symmetry_multiplicity
_atom_site_calc_flag
_atom_site_refinement_flags
_atom_site_disorder_assembly
_atom_site_disorder_group
Mn1 Mn 0.60794(4) 0.09480(4) 1.06872(4) 0.03228(18) Uani 1 1 d . . .
O1 O 0.6799(2) 0.2320(2) 1.1478(2) 0.0468(5) Uani 1 1 d . . .
O2 O 0.8270(2) 0.0982(2) 1.0484(3) 0.0514(6) Uani 1 1 d . . .
O3 O 1.3910(2) 0.1482(2) 1.1349(2) 0.0427(5) Uani 1 1 d . . .
O4 O 1.3292(2) 0.0331(2) 1.0439(3) 0.0601(7) Uani 1 1 d . . .
N1 N 0.5874(3) 0.2596(2) 0.9028(2) 0.0426(6) Uani 1 1 d . . .
N2 N 0.5959(3) 0.9586(2) 0.2593(3) 0.0513(7) Uani 1 1 d . . .
C1 C 0.8011(3) 0.1816(3) 1.1067(3) 0.0369(7) Uani 1 1 d . . .
C2 C 0.9201(3) 0.2199(3) 1.1289(3) 0.0339(6) Uani 1 1 d . . .
C3 C 1.0520(3) 0.1523(2) 1.1010(3) 0.0325(6) Uani 1 1 d . . .
H3 H 1.0682 0.0836 1.0680 0.039 Uiso 1 1 calc R . .
C4 C 1.1598(3) 0.1899(2) 1.1234(3) 0.0320(6) Uani 1 1 d . . .
C5 C 1.1342(3) 0.2951(3) 1.1691(3) 0.0346(6) Uani 1 1 d . . .
H5 H 1.2066 0.3185 1.1846 0.041 Uiso 1 1 calc R . .
C6 C 1.0048(3) 0.3662(3) 1.1922(3) 0.0378(7) Uani 1 1 d . . .
C7 C 0.8975(3) 0.3247(3) 1.1739(3) 0.0379(7) Uani 1 1 d . . .
H7 H 0.8083 0.3684 1.1925 0.045 Uiso 1 1 calc R . .
C8 C 1.3033(3) 0.1181(2) 1.0977(3) 0.0331(6) Uani 1 1 d . . .
C9 C 0.9775(4) 0.4847(3) 1.2388(4) 0.0510(8) Uani 1 1 d . . .
C10 C 1.1102(6) 0.5465(5) 1.1877(7) 0.1076(19) Uani 1 1 d U . .
H10A H 1.0948 0.6166 1.2228 0.161 Uiso 1 1 calc R . .
H10B H 1.1308 0.5724 1.0977 0.161 Uiso 1 1 calc R . .
H10C H 1.1865 0.4887 1.2112 0.161 Uiso 1 1 calc R . .
C11 C 0.9394(9) 0.4535(5) 1.3788(5) 0.118(2) Uani 1 1 d U . .
H11A H 0.8531 0.4224 1.4104 0.177 Uiso 1 1 calc R . .
H11B H 0.9301 0.5258 1.4085 0.177 Uiso 1 1 calc R . .
H11C H 1.0103 0.3921 1.4077 0.177 Uiso 1 1 calc R . .
C12 C 0.8696(5) 0.5799(4) 1.1859(5) 0.0756(13) Uani 1 1 d U . .
H12A H 0.7795 0.5582 1.2295 0.113 Uiso 1 1 calc R . .
H12B H 0.8875 0.5831 1.0980 0.113 Uiso 1 1 calc R . .
H12C H 0.8731 0.6588 1.1965 0.113 Uiso 1 1 calc R . .
C13 C 0.5093(3) 0.3661(3) 0.9265(3) 0.0472(8) Uani 1 1 d . . .
H13 H 0.4644 0.3694 1.0097 0.057 Uiso 1 1 calc R . .
C14 C 0.4927(4) 0.4698(3) 0.8344(3) 0.0504(8) Uani 1 1 d . . .
H14 H 0.4383 0.5414 0.8556 0.061 Uiso 1 1 calc R . .
C15 C 0.5570(4) 0.4677(3) 0.7097(3) 0.0539(9) Uani 1 1 d . . .
C16 C 0.6355(6) 0.3586(4) 0.6866(4) 0.0730(12) Uani 1 1 d . . .
H16 H 0.6807 0.3525 0.6042 0.088 Uiso 1 1 calc R . .
C17 C 0.6482(5) 0.2577(3) 0.7841(4) 0.0633(10) Uani 1 1 d . . .
H17 H 0.7021 0.1851 0.7651 0.076 Uiso 1 1 calc R . .
C18 C 0.5406(6) 0.5801(4) 0.6047(4) 0.0703(12) Uani 1 1 d . . .
H18A H 0.5891 0.5581 0.5249 0.084 Uiso 1 1 calc R . .
H18B H 0.4432 0.6033 0.6071 0.084 Uiso 1 1 calc R . .
C19 C 0.5928(5) 0.6902(3) 0.6091(4) 0.0629(10) Uani 1 1 d . . .
H19A H 0.5344 0.7223 0.6811 0.076 Uiso 1 1 calc R . .
H19B H 0.6860 0.6657 0.6190 0.076 Uiso 1 1 calc R . .
C20 C 0.5926(4) 0.7886(3) 0.4911(3) 0.0554(9) Uani 1 1 d . . .
C21 C 0.4743(5) 0.8614(4) 0.4656(4) 0.0747(12) Uani 1 1 d . . .
H21 H 0.3899 0.8548 0.5259 0.090 Uiso 1 1 calc R . .
C22 C 0.4792(4) 0.9441(4) 0.3517(4) 0.0709(12) Uani 1 1 d . . .
H22 H 0.3970 0.9925 0.3381 0.085 Uiso 1 1 calc R . .
C23 C 0.7126(5) 0.8931(4) 0.2875(4) 0.0751(13) Uani 1 1 d . . .
H23 H 0.7962 0.9048 0.2276 0.090 Uiso 1 1 calc R . .
C24 C 0.7162(5) 0.8098(4) 0.3994(4) 0.0784(13) Uani 1 1 d . . .
H24 H 0.8005 0.7678 0.4139 0.094 Uiso 1 1 calc R . .

loop_
_atom_site_aniso_label
_atom_site_aniso_U_11
_atom_site_aniso_U_22
_atom_site_aniso_U_33
_atom_site_aniso_U_23
_atom_site_aniso_U_13
_atom_site_aniso_U_12
Mn1 0.0252(3) 0.0291(3) 0.0450(3) -0.00677(18) -0.01551(18) -0.00248(16)
O1 0.0242(10) 0.0486(13) 0.0719(15) -0.0208(11) -0.0151(10) -0.0021(9)
O2 0.0331(11) 0.0525(13) 0.0829(17) -0.0345(12) -0.0208(11) -0.0030(10)
O3 0.0256(10) 0.0493(12) 0.0574(13) -0.0147(10) -0.0165(9) -0.0032(9)
O4 0.0382(13) 0.0583(15) 0.099(2) -0.0489(15) -0.0220(13) 0.0070(11)
N1 0.0447(14) 0.0354(13) 0.0456(15) -0.0045(11) -0.0158(12) -0.0028(11)
N2 0.0593(18) 0.0373(14) 0.0503(17) -0.0002(12) -0.0184(14) -0.0010(13)
C1 0.0282(14) 0.0324(14) 0.0529(18) -0.0074(13) -0.0169(13) -0.0048(11)
C2 0.0262(14) 0.0328(14) 0.0453(16) -0.0080(12) -0.0130(12) -0.0058(11)
C3 0.0285(14) 0.0302(14) 0.0433(16) -0.0109(12) -0.0138(12) -0.0039(11)
C4 0.0271(14) 0.0342(14) 0.0367(15) -0.0083(11) -0.0125(11) -0.0030(11)
C5 0.0303(14) 0.0378(15) 0.0416(16) -0.0119(12) -0.0151(12) -0.0057(11)
C6 0.0369(15) 0.0380(16) 0.0438(16) -0.0142(13) -0.0156(13) -0.0031(12)
C7 0.0268(14) 0.0408(16) 0.0494(17) -0.0183(13) -0.0128(12) 0.0018(12)
C8 0.0239(13) 0.0334(14) 0.0414(16) -0.0039(12) -0.0120(11) -0.0046(11)
C9 0.053(2) 0.0468(18) 0.067(2) -0.0300(16) -0.0263(17) 0.0002(15)
C10 0.090(3) 0.066(3) 0.191(6) -0.060(3) -0.038(4) -0.018(3)
C11 0.193(6) 0.087(3) 0.076(3) -0.043(3) -0.043(4) 0.016(4)
C12 0.089(3) 0.048(2) 0.108(3) -0.038(2) -0.051(3) 0.014(2)
C13 0.0495(19) 0.0397(17) 0.0482(18) -0.0082(14) -0.0147(15) 0.0010(14)
C14 0.054(2) 0.0372(17) 0.059(2) -0.0048(15) -0.0247(17) 0.0002(14)
C15 0.074(2) 0.0446(19) 0.049(2) 0.0013(15) -0.0286(18) -0.0174(17)
C16 0.110(4) 0.056(2) 0.042(2) -0.0075(17) -0.011(2) -0.010(2)
C17 0.080(3) 0.0425(19) 0.052(2) -0.0076(16) -0.0082(19) 0.0028(18)
C18 0.108(3) 0.051(2) 0.058(2) 0.0077(17) -0.041(2) -0.021(2)
C19 0.093(3) 0.0437(19) 0.051(2) -0.0007(16) -0.025(2) -0.0119(19)
C20 0.077(3) 0.0386(17) 0.048(2) -0.0047(14) -0.0201(18) -0.0048(17)
C21 0.064(3) 0.075(3) 0.061(2) 0.013(2) -0.008(2) -0.012(2)
C22 0.057(2) 0.066(3) 0.073(3) 0.015(2) -0.020(2) -0.0095(19)
C23 0.067(3) 0.066(3) 0.060(2) 0.008(2) -0.010(2) 0.013(2)
C24 0.076(3) 0.068(3) 0.064(3) 0.006(2) -0.021(2) 0.016(2)

loop_
_atom_type_symbol
_atom_type_description
_atom_type_scat_dispersion_real
_atom_type_scat_dispersion_imag
_atom_type_scat_source
C C 0.0033 0.0016 'International Tables Vol C Tables 4.2.6.8 and 6.1.1.4'
H H 0.0000 0.0000 'International Tables Vol C Tables 4.2.6.8 and 6.1.1.4'
N N 0.0061 0.0033 'International Tables Vol C Tables 4.2.6.8 and 6.1.1.4'
O O 0.0106 0.0060 'International Tables Vol C Tables 4.2.6.8 and 6.1.1.4'
Mn Mn 0.3368 0.7283 'International Tables Vol C Tables 4.2.6.8 and 6.1.1.4'

loop_
_geom_angle_atom_site_label_1
_geom_angle_atom_site_label_2
_geom_angle_atom_site_label_3
_geom_angle
_geom_angle_site_symmetry_1
_geom_angle_site_symmetry_3
_geom_angle_publ_flag
O4 Mn1 O3 116.16(9) 2_757 1_455 ?
O4 Mn1 O2 89.27(9) 2_757 . ?
O3 Mn1 O2 154.57(9) 1_455 . ?
O4 Mn1 N2 97.84(11) 2_757 1_546 ?
O3 Mn1 N2 86.95(10) 1_455 1_546 ?
O2 Mn1 N2 89.89(11) . 1_546 ?
O4 Mn1 N1 93.53(11) 2_757 . ?
O3 Mn1 N1 83.77(9) 1_455 . ?
O2 Mn1 N1 95.01(10) . . ?
N2 Mn1 N1 167.68(10) 1_546 . ?
O4 Mn1 O1 145.78(9) 2_757 . ?
O3 Mn1 O1 97.70(8) 1_455 . ?
O2 Mn1 O1 56.96(7) . . ?
N2 Mn1 O1 88.27(10) 1_546 . ?
N1 Mn1 O1 84.97(9) . . ?
O4 Mn1 C1 117.66(9) 2_757 . ?
O3 Mn1 C1 126.12(9) 1_455 . ?
O2 Mn1 C1 28.49(9) . . ?
N2 Mn1 C1 88.37(10) 1_546 . ?
N1 Mn1 C1 90.56(9) . . ?
O1 Mn1 C1 28.48(8) . . ?
C1 O1 Mn1 86.67(17) . . ?
C1 O2 Mn1 94.53(17) . . ?
C8 O3 Mn1 123.24(19) . 1_655 ?
C8 O4 Mn1 171.6(2) . 2_757 ?
C17 N1 C13 116.8(3) . . ?
C17 N1 Mn1 124.2(2) . . ?
C13 N1 Mn1 119.0(2) . . ?
C22 N2 C23 115.5(3) . . ?
C22 N2 Mn1 124.5(2) . 1_564 ?
C23 N2 Mn1 119.8(3) . 1_564 ?
O1 C1 O2 121.8(3) . . ?
O1 C1 C2 119.7(3) . . ?
O2 C1 C2 118.5(3) . . ?
O1 C1 Mn1 64.85(15) . . ?
O2 C1 Mn1 56.98(14) . . ?
C2 C1 Mn1 174.8(2) . . ?
C7 C2 C3 120.4(2) . . ?
C7 C2 C1 119.5(2) . . ?
C3 C2 C1 120.0(2) . . ?
C2 C3 C4 118.6(2) . . ?
C2 C3 H3 120.7 . . ?
C4 C3 H3 120.7 . . ?
C5 C4 C3 119.8(2) . . ?
C5 C4 C8 119.7(2) . . ?
C3 C4 C8 120.5(2) . . ?
C6 C5 C4 122.3(3) . . ?
C6 C5 H5 118.9 . . ?
C4 C5 H5 118.9 . . ?
C5 C6 C7 117.1(3) . . ?
C5 C6 C9 122.3(3) . . ?
C7 C6 C9 120.7(3) . . ?
C2 C7 C6 121.8(3) . . ?
C2 C7 H7 119.1 . . ?
C6 C7 H7 119.1 . . ?
O4 C8 O3 123.7(3) . . ?
O4 C8 C4 119.4(2) . . ?
O3 C8 C4 116.8(2) . . ?
C11 C9 C12 112.6(4) . . ?
C11 C9 C6 109.0(3) . . ?
C12 C9 C6 111.5(3) . . ?
C11 C9 C10 109.3(5) . . ?
C12 C9 C10 104.3(4) . . ?
C6 C9 C10 110.0(3) . . ?
C9 C10 H10A 109.5 . . ?
C9 C10 H10B 109.5 . . ?
H10A C10 H10B 109.5 . . ?
C9 C10 H10C 109.5 . . ?
H10A C10 H10C 109.5 . . ?
H10B C10 H10C 109.5 . . ?
C9 C11 H11A 109.5 . . ?
C9 C11 H11B 109.5 . . ?
H11A C11 H11B 109.5 . . ?
C9 C11 H11C 109.5 . . ?
H11A C11 H11C 109.5 . . ?
H11B C11 H11C 109.5 . . ?
C9 C12 H12A 109.5 . . ?
C9 C12 H12B 109.5 . . ?
H12A C12 H12B 109.5 . . ?
C9 C12 H12C 109.5 . . ?
H12A C12 H12C 109.5 . . ?
H12B C12 H12C 109.5 . . ?
N1 C13 C14 123.3(3) . . ?
N1 C13 H13 118.3 . . ?
C14 C13 H13 118.3 . . ?
C13 C14 C15 119.8(3) . . ?
C13 C14 H14 120.1 . . ?
C15 C14 H14 120.1 . . ?
C16 C15 C14 116.4(3) . . ?
C16 C15 C18 122.1(4) . . ?
C14 C15 C18 121.5(4) . . ?
C15 C16 C17 120.8(4) . . ?
C15 C16 H16 119.6 . . ?
C17 C16 H16 119.6 . . ?
N1 C17 C16 123.0(4) . . ?
N1 C17 H17 118.5 . . ?
C16 C17 H17 118.5 . . ?
C19 C18 C15 115.3(3) . . ?
C19 C18 H18A 108.5 . . ?
C15 C18 H18A 108.5 . . ?
C19 C18 H18B 108.5 . . ?
C15 C18 H18B 108.5 . . ?
H18A C18 H18B 107.5 . . ?
C20 C19 C18 110.9(3) . . ?
C20 C19 H19A 109.5 . . ?
C18 C19 H19A 109.5 . . ?
C20 C19 H19B 109.5 . . ?
C18 C19 H19B 109.5 . . ?
H19A C19 H19B 108.1 . . ?
C21 C20 C24 116.2(3) . . ?
C21 C20 C19 123.2(4) . . ?
C24 C20 C19 120.6(4) . . ?
C20 C21 C22 120.6(4) . . ?
C20 C21 H21 119.7 . . ?
C22 C21 H21 119.7 . . ?
N2 C22 C21 123.6(4) . . ?
N2 C22 H22 118.2 . . ?
C21 C22 H22 118.2 . . ?
N2 C23 C24 124.1(4) . . ?
N2 C23 H23 117.9 . . ?
C24 C23 H23 117.9 . . ?
C23 C24 C20 119.6(4) . . ?
C23 C24 H24 120.2 . . ?
C20 C24 H24 120.2 . . ?

loop_
_geom_bond_atom_site_label_1
_geom_bond_atom_site_label_2
_geom_bond_distance
_geom_bond_site_symmetry_2
_geom_bond_publ_flag
Mn1 O4 2.090(2) 2_757 ?
Mn1 O3 2.124(2) 1_455 ?
Mn1 O2 2.205(2) . ?
Mn1 N2 2.289(3) 1_546 ?
Mn1 N1 2.299(3) . ?
Mn1 O1 2.377(2) . ?
Mn1 C1 2.622(3) . ?
O1 C1 1.252(4) . ?
O2 C1 1.255(4) . ?
O3 C8 1.262(3) . ?
O3 Mn1 2.124(2) 1_655 ?
O4 C8 1.236(4) . ?
O4 Mn1 2.090(2) 2_757 ?
N1 C17 1.315(5) . ?
N1 C13 1.347(4) . ?
N2 C22 1.341(5) . ?
N2 C23 1.342(5) . ?
N2 Mn1 2.289(3) 1_564 ?
C1 C2 1.509(4) . ?
C2 C7 1.386(4) . ?
C2 C3 1.389(4) . ?
C3 C4 1.399(4) . ?
C3 H3 0.9300 . ?
C4 C5 1.390(4) . ?
C4 C8 1.501(4) . ?
C5 C6 1.382(4) . ?
C5 H5 0.9300 . ?
C6 C7 1.395(4) . ?
C6 C9 1.536(4) . ?
C7 H7 0.9300 . ?
C9 C11 1.489(7) . ?
C9 C12 1.511(5) . ?
C9 C10 1.561(6) . ?
C10 H10A 0.9600 . ?
C10 H10B 0.9600 . ?
C10 H10C 0.9600 . ?
C11 H11A 0.9600 . ?
C11 H11B 0.9600 . ?
C11 H11C 0.9600 . ?
C12 H12A 0.9600 . ?
C12 H12B 0.9600 . ?
C12 H12C 0.9600 . ?
C13 C14 1.369(5) . ?
C13 H13 0.9300 . ?
C14 C15 1.383(5) . ?
C14 H14 0.9300 . ?
C15 C16 1.371(6) . ?
C15 C18 1.515(5) . ?
C16 C17 1.379(6) . ?
C16 H16 0.9300 . ?
C17 H17 0.9300 . ?
C18 C19 1.506(5) . ?
C18 H18A 0.9700 . ?
C18 H18B 0.9700 . ?
C19 C20 1.499(5) . ?
C19 H19A 0.9700 . ?
C19 H19B 0.9700 . ?
C20 C21 1.372(6) . ?
C20 C24 1.397(6) . ?
C21 C22 1.377(6) . ?
C21 H21 0.9300 . ?
C22 H22 0.9300 . ?
C23 C24 1.373(6) . ?
C23 H23 0.9300 . ?
C24 H24 0.9300 . ?

loop_
_geom_torsion_atom_site_label_1
_geom_torsion_atom_site_label_2
_geom_torsion_atom_site_label_3
_geom_torsion_atom_site_label_4
_geom_torsion
_geom_torsion_site_symmetry_1
_geom_torsion_site_symmetry_2
_geom_torsion_site_symmetry_3
_geom_torsion_site_symmetry_4
_geom_torsion_publ_flag
O4 Mn1 O1 C1 -11.6(3) 2_757 . . . ?
O3 Mn1 O1 C1 176.47(18) 1_455 . . . ?
O2 Mn1 O1 C1 -1.22(18) . . . . ?
N2 Mn1 O1 C1 89.78(19) 1_546 . . . ?
N1 Mn1 O1 C1 -100.53(19) . . . . ?
O4 Mn1 O2 C1 175.4(2) 2_757 . . . ?
O3 Mn1 O2 C1 -4.1(3) 1_455 . . . ?
N2 Mn1 O2 C1 -86.8(2) 1_546 . . . ?
N1 Mn1 O2 C1 81.9(2) . . . . ?
O1 Mn1 O2 C1 1.22(18) . . . . ?
O4 Mn1 N1 C17 -20.2(3) 2_757 . . . ?
O3 Mn1 N1 C17 -136.2(3) 1_455 . . . ?
O2 Mn1 N1 C17 69.3(3) . . . . ?
N2 Mn1 N1 C17 -177.6(5) 1_546 . . . ?
O1 Mn1 N1 C17 125.5(3) . . . . ?
C1 Mn1 N1 C17 97.5(3) . . . . ?
O4 Mn1 N1 C13 160.1(2) 2_757 . . . ?
O3 Mn1 N1 C13 44.2(2) 1_455 . . . ?
O2 Mn1 N1 C13 -110.3(2) . . . . ?
N2 Mn1 N1 C13 2.8(6) 1_546 . . . ?
O1 Mn1 N1 C13 -54.1(2) . . . . ?
C1 Mn1 N1 C13 -82.1(2) . . . . ?
Mn1 O1 C1 O2 2.1(3) . . . . ?
Mn1 O1 C1 C2 -177.1(3) . . . . ?
Mn1 O2 C1 O1 -2.3(3) . . . . ?
Mn1 O2 C1 C2 176.9(2) . . . . ?
O4 Mn1 C1 O1 172.64(18) 2_757 . . . ?
O3 Mn1 C1 O1 -4.3(2) 1_455 . . . ?
O2 Mn1 C1 O1 177.9(3) . . . . ?
N2 Mn1 C1 O1 -89.37(19) 1_546 . . . ?
N1 Mn1 C1 O1 78.35(19) . . . . ?
O4 Mn1 C1 O2 -5.2(2) 2_757 . . . ?
O3 Mn1 C1 O2 177.81(18) 1_455 . . . ?
N2 Mn1 C1 O2 92.8(2) 1_546 . . . ?
N1 Mn1 C1 O2 -99.5(2) . . . . ?
O1 Mn1 C1 O2 -177.9(3) . . . . ?
O4 Mn1 C1 C2 -37(2) 2_757 . . . ?
O3 Mn1 C1 C2 146(2) 1_455 . . . ?
O2 Mn1 C1 C2 -31(2) . . . . ?
N2 Mn1 C1 C2 61(2) 1_546 . . . ?
N1 Mn1 C1 C2 -131(2) . . . . ?
O1 Mn1 C1 C2 151(3) . . . . ?
O1 C1 C2 C7 -11.5(4) . . . . ?
O2 C1 C2 C7 169.3(3) . . . . ?
Mn1 C1 C2 C7 -161(2) . . . . ?
O1 C1 C2 C3 170.2(3) . . . . ?
O2 C1 C2 C3 -9.0(4) . . . . ?
Mn1 C1 C2 C3 21(3) . . . . ?
C7 C2 C3 C4 2.2(4) . . . . ?
C1 C2 C3 C4 -179.6(3) . . . . ?
C2 C3 C4 C5 -2.0(4) . . . . ?
C2 C3 C4 C8 178.5(2) . . . . ?
C3 C4 C5 C6 -0.8(4) . . . . ?
C8 C4 C5 C6 178.8(3) . . . . ?
C4 C5 C6 C7 3.2(4) . . . . ?
C4 C5 C6 C9 -178.1(3) . . . . ?
C3 C2 C7 C6 0.3(5) . . . . ?
C1 C2 C7 C6 -177.9(3) . . . . ?
C5 C6 C7 C2 -3.0(5) . . . . ?
C9 C6 C7 C2 178.3(3) . . . . ?
Mn1 O4 C8 O3 -66.3(16) 2_757 . . . ?
Mn1 O4 C8 C4 114.6(14) 2_757 . . . ?
Mn1 O3 C8 O4 17.7(4) 1_655 . . . ?
Mn1 O3 C8 C4 -163.19(18) 1_655 . . . ?
C5 C4 C8 O4 -171.8(3) . . . . ?
C3 C4 C8 O4 7.8(4) . . . . ?
C5 C4 C8 O3 9.1(4) . . . . ?
C3 C4 C8 O3 -171.3(3) . . . . ?
C5 C6 C9 C11 -89.3(5) . . . . ?
C7 C6 C9 C11 89.4(5) . . . . ?
C5 C6 C9 C12 145.8(4) . . . . ?
C7 C6 C9 C12 -35.6(5) . . . . ?
C5 C6 C9 C10 30.5(5) . . . . ?
C7 C6 C9 C10 -150.8(4) . . . . ?
C17 N1 C13 C14 -0.8(5) . . . . ?
Mn1 N1 C13 C14 178.9(3) . . . . ?
N1 C13 C14 C15 0.6(5) . . . . ?
C13 C14 C15 C16 -0.1(6) . . . . ?
C13 C14 C15 C18 179.6(3) . . . . ?
C14 C15 C16 C17 -0.1(7) . . . . ?
C18 C15 C16 C17 -179.8(4) . . . . ?
C13 N1 C17 C16 0.5(6) . . . . ?
Mn1 N1 C17 C16 -179.1(3) . . . . ?
C15 C16 C17 N1 -0.1(7) . . . . ?
C16 C15 C18 C19 -118.8(5) . . . . ?
C14 C15 C18 C19 61.5(6) . . . . ?
C15 C18 C19 C20 170.9(4) . . . . ?
C18 C19 C20 C21 74.5(5) . . . . ?
C18 C19 C20 C24 -104.8(5) . . . . ?
C24 C20 C21 C22 4.2(7) . . . . ?
C19 C20 C21 C22 -175.1(4) . . . . ?
C23 N2 C22 C21 -4.8(7) . . . . ?
Mn1 N2 C22 C21 179.9(4) 1_564 . . . ?
C20 C21 C22 N2 0.7(8) . . . . ?
C22 N2 C23 C24 4.0(7) . . . . ?
Mn1 N2 C23 C24 179.6(4) 1_564 . . . ?
N2 C23 C24 C20 0.8(8) . . . . ?
C21 C20 C24 C23 -4.9(7) . . . . ?
C19 C20 C24 C23 174.5(4) . . . . ?
